data_2224394
loop_
_publ_author_name
'Xu, Li'
'Wu, Lei'

_publ_section_title
;
 4-Chloro-2-((<i>E</i>)-{3-[1-(hydroxyimino)ethyl]phenyl}iminomethyl)phenol
;
_journal_coeditor_code PV2220
_journal_issue 12
_journal_name_full 'Acta Crystallographica Section E'
_journal_page_first o3021
_journal_paper_doi 10.1107/S1600536809045942
_journal_volume 65
_journal_year 2009
_chemical_formula_iupac 'C15 H13 Cl N2 O2'
_chemical_formula_moiety 'C15 H13 Cl N2 O2'
_chemical_formula_sum 'C15 H13 Cl N2 O2'
_chemical_formula_weight 288.72
_chemical_melting_point_gt 454
_chemical_melting_point_lt 456
_chemical_name_systematic
;
4-Chloro-2-((<i>E</i>)-{3-[1-(hydroxyimino)ethyl]phenyl}iminomethyl)phenol
;
_space_group_IT_number 14
_symmetry_cell_setting monoclinic
_symmetry_space_group_name_Hall '-P 2ybc'
_symmetry_space_group_name_H-M 'P 1 21/c 1'
_atom_sites_solution_hydrogens geom
_atom_sites_solution_primary direct
_atom_sites_solution_secondary difmap
_audit_creation_method SHELXL-97
_cell_angle_alpha 90.00
_cell_angle_beta 96.328(2)
_cell_angle_gamma 90.00
_cell_formula_units_Z 4
_cell_length_a 16.7139(16)
_cell_length_b 5.9983(6)
_cell_length_c 13.3902(11)
_cell_measurement_reflns_used 1148
_cell_measurement_temperature 298(2)
_cell_measurement_theta_max 25.262
_cell_measurement_theta_min 3.062
_cell_volume 1334.3(2)
_computing_cell_refinement 'SAINT (Siemens, 1996)'
_computing_data_collection 'SMART (Siemens, 1996)'
_computing_data_reduction 'SAINT (Siemens, 1996)'
_computing_molecular_graphics 'SHELXTL (Sheldrick, 2008)'
_computing_publication_material 'SHELXTL (Sheldrick, 2008)'
_computing_structure_refinement 'SHELXL97 (Sheldrick, 2008)'
_computing_structure_solution 'SHELXS97 (Sheldrick, 2008)'
_diffrn_ambient_temperature 298(2)
_diffrn_measured_fraction_theta_full 0.998
_diffrn_measured_fraction_theta_max 0.998
_diffrn_measurement_device_type 'Siemens SMART 1000 CCD area-detector'
_diffrn_measurement_method '\f and \w'
_diffrn_radiation_monochromator graphite
_diffrn_radiation_source 'fine-focus sealed tube'
_diffrn_radiation_type MoK\a
_diffrn_radiation_wavelength 0.71073
_diffrn_reflns_av_R_equivalents 0.0530
_diffrn_reflns_av_sigmaI/netI 0.0605
_diffrn_reflns_limit_h_max 19
_diffrn_reflns_limit_h_min -18
_diffrn_reflns_limit_k_max 7
_diffrn_reflns_limit_k_min -7
_diffrn_reflns_limit_l_max 11
_diffrn_reflns_limit_l_min -15
_diffrn_reflns_number 6410
_diffrn_reflns_theta_full 25.02
_diffrn_reflns_theta_max 25.02
_diffrn_reflns_theta_min 2.45
_diffrn_standards_number 0
_exptl_absorpt_coefficient_mu 0.289
_exptl_absorpt_correction_T_max 0.9801
_exptl_absorpt_correction_T_min 0.8933
_exptl_absorpt_correction_type multi-scan
_exptl_absorpt_process_details '(SADABS; Sheldrick, 1996)'
_exptl_crystal_colour yellow
_exptl_crystal_density_diffrn 1.437
_exptl_crystal_density_method 'not measured'
_exptl_crystal_description needle
_exptl_crystal_F_000 600
_exptl_crystal_size_max 0.40
_exptl_crystal_size_mid 0.12
_exptl_crystal_size_min 0.07
_refine_diff_density_max 0.168
_refine_diff_density_min -0.181
_refine_ls_extinction_method none
_refine_ls_goodness_of_fit_ref 1.035
_refine_ls_hydrogen_treatment constr
_refine_ls_matrix_type full
_refine_ls_number_parameters 182
_refine_ls_number_reflns 2349
_refine_ls_number_restraints 0
_refine_ls_restrained_S_all 1.035
_refine_ls_R_factor_all 0.0897
_refine_ls_R_factor_gt 0.0436
_refine_ls_shift/su_max 0.000
_refine_ls_shift/su_mean 0.000
_refine_ls_structure_factor_coef Fsqd
_refine_ls_weighting_details 'calc w=1/[\s^2^(Fo^2^)+(0.0246P)^2^] where P=(Fo^2^+2Fc^2^)/3'
_refine_ls_weighting_scheme calc
_refine_ls_wR_factor_gt 0.0802
_refine_ls_wR_factor_ref 0.0917
_reflns_number_gt 1398
_reflns_number_total 2349
_reflns_threshold_expression I>2\s(I)
_cod_data_source_file pv2220.cif
_cod_data_source_block I
_cod_depositor_comments
;
The following automatic conversions were performed:
'_symmetry_cell_setting' value 'Monoclinic' changed to 'monoclinic'
according to '/home/saulius/struct/CIF-dictionaries/cif_core.dic'
dictionary named 'cif_core.dic' version 2.4.1 from 2010-06-29.

Automatic conversion script
Id: cif_fix_enum 1527 2010-12-29 10:47:43Z saulius 

The following automatic conversions were performed:

'_symmetry_cell_setting' value 'Monoclinic' changed to 'monoclinic'
according to /home/saulius/struct/CIF-dictionaries/cif_core.dic
dictionary named 'cif_core.dic' version 2.4.1 from 2010-06-29.

Automatic conversion script
Id: cif_fix_values 1715 2011-07-08 13:25:40Z adriana 
;
_cod_original_sg_symbol_H-M 'P 21/c'
_cod_database_code 2224394
_cod_database_fobs_code 2224394

loop_
_symmetry_equiv_pos_as_xyz
'x, y, z'
'-x, y+1/2, -z+1/2'
'-x, -y, -z'
'x, -y-1/2, z-1/2'

loop_
_atom_site_type_symbol
_atom_site_label
_atom_site_fract_x
_atom_site_fract_y
_atom_site_fract_z
_atom_site_U_iso_or_equiv
_atom_site_adp_type
_atom_site_calc_flag
_atom_site_refinement_flags
_atom_site_occupancy
_atom_site_disorder_assembly
_atom_site_disorder_group
Cl Cl1 0.47005(4) -0.34472(13) 0.16802(5) 0.0679(3) Uani d . 1 . .
N N1 0.04965(12) 1.3024(4) -0.03178(14) 0.0492(6) Uani d . 1 . .
N N2 0.25468(11) 0.4873(4) 0.02923(14) 0.0459(5) Uani d . 1 . .
O O1 0.01107(10) 1.4271(3) -0.11173(11) 0.0660(6) Uani d . 1 . .
H H1 -0.0105 1.5364 -0.0895 0.099 Uiso calc R 1 . .
O O2 0.29783(10) 0.2627(3) -0.12216(12) 0.0714(6) Uani d . 1 . .
H H2 0.2760 0.3628 -0.0934 0.107 Uiso calc R 1 . .
C C1 0.08207(16) 1.0646(5) -0.16879(17) 0.0649(9) Uani d . 1 . .
H H1A 0.0436 1.1557 -0.2087 0.097 Uiso calc R 1 . .
H H1B 0.0670 0.9107 -0.1768 0.097 Uiso calc R 1 . .
H H1C 0.1344 1.0862 -0.1903 0.097 Uiso calc R 1 . .
C C2 0.08394(13) 1.1288(4) -0.06072(16) 0.0397(6) Uani d . 1 . .
C C3 0.12822(12) 0.9899(4) 0.01858(16) 0.0368(6) Uani d . 1 . .
C C4 0.16997(12) 0.8025(4) -0.00603(17) 0.0414(6) Uani d . 1 . .
H H4 0.1693 0.7636 -0.0734 0.050 Uiso calc R 1 . .
C C5 0.21285(13) 0.6705(4) 0.06599(18) 0.0403(6) Uani d . 1 . .
C C6 0.21285(14) 0.7264(5) 0.16624(18) 0.0512(7) Uani d . 1 . .
H H6 0.2406 0.6389 0.2159 0.061 Uiso calc R 1 . .
C C7 0.17157(15) 0.9121(5) 0.19178(18) 0.0552(8) Uani d . 1 . .
H H7 0.1719 0.9499 0.2592 0.066 Uiso calc R 1 . .
C C8 0.12969(14) 1.0435(4) 0.11943(17) 0.0465(7) Uani d . 1 . .
H H8 0.1023 1.1688 0.1384 0.056 Uiso calc R 1 . .
C C9 0.29415(13) 0.3476(4) 0.08762(19) 0.0462(7) Uani d . 1 . .
H H9 0.2948 0.3651 0.1567 0.055 Uiso calc R 1 . .
C C10 0.33755(13) 0.1644(4) 0.04994(18) 0.0410(6) Uani d . 1 . .
C C11 0.33784(14) 0.1268(5) -0.05337(19) 0.0491(7) Uani d . 1 . .
C C12 0.37878(14) -0.0525(5) -0.08613(19) 0.0572(8) Uani d . 1 . .
H H12 0.3789 -0.0767 -0.1547 0.069 Uiso calc R 1 . .
C C13 0.41961(14) -0.1967(5) -0.0189(2) 0.0547(7) Uani d . 1 . .
H H13 0.4473 -0.3176 -0.0417 0.066 Uiso calc R 1 . .
C C14 0.41926(13) -0.1606(4) 0.08297(19) 0.0459(7) Uani d . 1 . .
C C15 0.37940(13) 0.0169(4) 0.11697(18) 0.0462(7) Uani d . 1 . .
H H15 0.3801 0.0399 0.1857 0.055 Uiso calc R 1 . .

loop_
_atom_site_aniso_label
_atom_site_aniso_U_11
_atom_site_aniso_U_22
_atom_site_aniso_U_33
_atom_site_aniso_U_12
_atom_site_aniso_U_13
_atom_site_aniso_U_23
Cl1 0.0726(5) 0.0574(5) 0.0723(5) 0.0192(4) 0.0021(4) 0.0118(4)
N1 0.0631(13) 0.0413(15) 0.0398(12) 0.0115(12) -0.0090(11) 0.0044(11)
N2 0.0427(12) 0.0397(15) 0.0543(13) 0.0036(11) 0.0008(10) 0.0030(11)
O1 0.0957(14) 0.0518(14) 0.0464(11) 0.0267(11) -0.0102(10) 0.0062(9)
O2 0.0864(13) 0.0763(16) 0.0495(11) 0.0282(12) -0.0015(10) 0.0080(10)
C1 0.086(2) 0.070(2) 0.0373(15) 0.0267(17) 0.0000(15) 0.0016(14)
C2 0.0442(14) 0.0391(17) 0.0347(14) 0.0009(13) -0.0003(12) 0.0000(12)
C3 0.0392(13) 0.0343(17) 0.0363(14) -0.0022(12) 0.0019(11) 0.0010(12)
C4 0.0453(14) 0.0431(18) 0.0346(13) -0.0041(13) -0.0005(12) -0.0007(12)
C5 0.0395(14) 0.0344(16) 0.0465(16) -0.0016(12) 0.0023(12) 0.0040(13)
C6 0.0591(16) 0.050(2) 0.0437(16) 0.0102(14) 0.0013(13) 0.0107(13)
C7 0.0703(18) 0.060(2) 0.0348(15) 0.0112(16) 0.0026(14) 0.0027(14)
C8 0.0553(15) 0.0440(18) 0.0404(15) 0.0106(13) 0.0060(13) 0.0005(13)
C9 0.0453(15) 0.0417(18) 0.0503(15) -0.0006(14) 0.0000(13) -0.0003(13)
C10 0.0378(13) 0.0352(16) 0.0495(16) -0.0004(12) 0.0019(12) -0.0013(13)
C11 0.0448(15) 0.054(2) 0.0474(17) 0.0058(14) -0.0004(13) 0.0054(14)
C12 0.0594(17) 0.068(2) 0.0447(16) 0.0077(16) 0.0070(14) -0.0040(15)
C13 0.0473(15) 0.053(2) 0.0645(19) 0.0076(14) 0.0098(15) -0.0063(15)
C14 0.0397(14) 0.0403(18) 0.0567(17) 0.0044(13) 0.0009(13) 0.0048(14)
C15 0.0425(14) 0.0480(19) 0.0465(15) -0.0007(13) -0.0016(12) 0.0002(13)

loop_
_atom_type_symbol
_atom_type_description
_atom_type_scat_dispersion_real
_atom_type_scat_dispersion_imag
_atom_type_scat_source
C C 0.0033 0.0016 'International Tables Vol C Tables 4.2.6.8 and 6.1.1.4'
H H 0.0000 0.0000 'International Tables Vol C Tables 4.2.6.8 and 6.1.1.4'
O O 0.0106 0.0060 'International Tables Vol C Tables 4.2.6.8 and 6.1.1.4'
N N 0.0061 0.0033 'International Tables Vol C Tables 4.2.6.8 and 6.1.1.4'
Cl Cl 0.1484 0.1585 'International Tables Vol C Tables 4.2.6.8 and 6.1.1.4'

loop_
_geom_angle_atom_site_label_1
_geom_angle_atom_site_label_2
_geom_angle_atom_site_label_3
_geom_angle_site_symmetry_1
_geom_angle_site_symmetry_3
_geom_angle
_geom_angle_publ_flag
C2 N1 O1 . . 112.91(19) ?
C9 N2 C5 . . 122.4(2) ?
N1 O1 H1 . . 109.5 ?
C11 O2 H2 . . 109.5 ?
C2 C1 H1A . . 109.5 ?
C2 C1 H1B . . 109.5 ?
H1A C1 H1B . . 109.5 ?
C2 C1 H1C . . 109.5 ?
H1A C1 H1C . . 109.5 ?
H1B C1 H1C . . 109.5 ?
N1 C2 C3 . . 116.7(2) ?
N1 C2 C1 . . 123.0(2) ?
C3 C2 C1 . . 120.3(2) ?
C4 C3 C8 . . 117.8(2) ?
C4 C3 C2 . . 120.8(2) ?
C8 C3 C2 . . 121.4(2) ?
C3 C4 C5 . . 122.4(2) ?
C3 C4 H4 . . 118.8 ?
C5 C4 H4 . . 118.8 ?
C6 C5 C4 . . 118.8(2) ?
C6 C5 N2 . . 125.2(2) ?
C4 C5 N2 . . 116.0(2) ?
C7 C6 C5 . . 119.5(2) ?
C7 C6 H6 . . 120.3 ?
C5 C6 H6 . . 120.3 ?
C6 C7 C8 . . 121.3(2) ?
C6 C7 H7 . . 119.4 ?
C8 C7 H7 . . 119.4 ?
C7 C8 C3 . . 120.3(2) ?
C7 C8 H8 . . 119.8 ?
C3 C8 H8 . . 119.8 ?
N2 C9 C10 . . 122.2(2) ?
N2 C9 H9 . . 118.9 ?
C10 C9 H9 . . 118.9 ?
C15 C10 C11 . . 118.5(2) ?
C15 C10 C9 . . 119.8(2) ?
C11 C10 C9 . . 121.7(2) ?
O2 C11 C12 . . 118.8(2) ?
O2 C11 C10 . . 121.4(2) ?
C12 C11 C10 . . 119.8(2) ?
C11 C12 C13 . . 120.8(2) ?
C11 C12 H12 . . 119.6 ?
C13 C12 H12 . . 119.6 ?
C12 C13 C14 . . 119.5(3) ?
C12 C13 H13 . . 120.3 ?
C14 C13 H13 . . 120.3 ?
C15 C14 C13 . . 120.6(2) ?
C15 C14 Cl1 . . 120.0(2) ?
C13 C14 Cl1 . . 119.5(2) ?
C14 C15 C10 . . 120.7(2) ?
C14 C15 H15 . . 119.6 ?
C10 C15 H15 . . 119.6 ?

loop_
_geom_bond_atom_site_label_1
_geom_bond_atom_site_label_2
_geom_bond_site_symmetry_2
_geom_bond_distance
_geom_bond_publ_flag
Cl1 C14 . 1.739(2) ?
N1 C2 . 1.269(3) ?
N1 O1 . 1.403(2) ?
N2 C9 . 1.279(3) ?
N2 C5 . 1.419(3) ?
O1 H1 . 0.8200 ?
O2 C11 . 1.351(3) ?
O2 H2 . 0.8200 ?
C1 C2 . 1.495(3) ?
C1 H1A . 0.9600 ?
C1 H1B . 0.9600 ?
C1 H1C . 0.9600 ?
C2 C3 . 1.482(3) ?
C3 C4 . 1.382(3) ?
C3 C8 . 1.386(3) ?
C4 C5 . 1.385(3) ?
C4 H4 . 0.9300 ?
C5 C6 . 1.384(3) ?
C6 C7 . 1.373(3) ?
C6 H6 . 0.9300 ?
C7 C8 . 1.379(3) ?
C7 H7 . 0.9300 ?
C8 H8 . 0.9300 ?
C9 C10 . 1.439(3) ?
C9 H9 . 0.9300 ?
C10 C15 . 1.393(3) ?
C10 C11 . 1.402(3) ?
C11 C12 . 1.372(3) ?
C12 C13 . 1.375(3) ?
C12 H12 . 0.9300 ?
C13 C14 . 1.381(3) ?
C13 H13 . 0.9300 ?
C14 C15 . 1.361(3) ?
C15 H15 . 0.9300 ?

loop_
_geom_hbond_atom_site_label_D
_geom_hbond_atom_site_label_H
_geom_hbond_atom_site_label_A
_geom_hbond_site_symmetry_A
_geom_hbond_distance_DH
_geom_hbond_distance_HA
_geom_hbond_distance_DA
_geom_hbond_angle_DHA
_geom_hbond_publ_flag
O2 H2 N2 . 0.82 1.87 2.601(3) 147 y
O1 H1 N1 3_585 0.82 2.06 2.789(3) 149 y

loop_
_geom_torsion_atom_site_label_1
_geom_torsion_atom_site_label_2
_geom_torsion_atom_site_label_3
_geom_torsion_atom_site_label_4
_geom_torsion_site_symmetry_1
_geom_torsion_site_symmetry_2
_geom_torsion_site_symmetry_3
_geom_torsion_site_symmetry_4
_geom_torsion
_geom_torsion_publ_flag
O1 N1 C2 C3 . . . . 178.37(18) ?
O1 N1 C2 C1 . . . . -0.7(3) ?
N1 C2 C3 C4 . . . . -177.5(2) ?
C1 C2 C3 C4 . . . . 1.6(3) ?
N1 C2 C3 C8 . . . . 2.1(3) ?
C1 C2 C3 C8 . . . . -178.8(2) ?
C8 C3 C4 C5 . . . . -0.5(3) ?
C2 C3 C4 C5 . . . . 179.1(2) ?
C3 C4 C5 C6 . . . . 1.0(3) ?
C3 C4 C5 N2 . . . . -178.2(2) ?
C9 N2 C5 C6 . . . . 3.5(4) ?
C9 N2 C5 C4 . . . . -177.4(2) ?
C4 C5 C6 C7 . . . . -0.9(4) ?
N2 C5 C6 C7 . . . . 178.2(2) ?
C5 C6 C7 C8 . . . . 0.3(4) ?
C6 C7 C8 C3 . . . . 0.2(4) ?
C4 C3 C8 C7 . . . . -0.1(3) ?
C2 C3 C8 C7 . . . . -179.7(2) ?
C5 N2 C9 C10 . . . . -178.9(2) ?
N2 C9 C10 C15 . . . . -179.8(2) ?
N2 C9 C10 C11 . . . . -1.0(4) ?
C15 C10 C11 O2 . . . . 179.4(2) ?
C9 C10 C11 O2 . . . . 0.6(4) ?
C15 C10 C11 C12 . . . . 0.1(4) ?
C9 C10 C11 C12 . . . . -178.8(2) ?
O2 C11 C12 C13 . . . . -179.3(2) ?
C10 C11 C12 C13 . . . . 0.1(4) ?
C11 C12 C13 C14 . . . . 0.1(4) ?
C12 C13 C14 C15 . . . . -0.5(4) ?
C12 C13 C14 Cl1 . . . . 179.35(19) ?
C13 C14 C15 C10 . . . . 0.6(4) ?
Cl1 C14 C15 C10 . . . . -179.18(17) ?
C11 C10 C15 C14 . . . . -0.4(4) ?
C9 C10 C15 C14 . . . . 178.4(2) ?

loop_
_cod_related_entry_id
_cod_related_entry_database
_cod_related_entry_code
1 ChemSpider 24743765
